data_7228196
loop_
_publ_author_name
'Wu, Bing-Bing'
'Tian, Lu-Lu'
'Wang, Zhong-Xia'

_publ_section_title
;
 Ring-opening polymerization of rac-lactide catalyzed by crown ether
 complexes of sodium and&#x00A0;potassium iminophenoxides
;
_journal_issue 39
_journal_name_full 'RSC Adv.'
_journal_page_first 24055
_journal_paper_doi 10.1039/C7RA03394J
_journal_volume 7
_journal_year 2017
_chemical_formula_sum 'C25 H34 K N O7'
_chemical_formula_weight 499.65
_chemical_name_systematic
; 
 ? 
;
_space_group_IT_number 15
_symmetry_cell_setting monoclinic
_symmetry_space_group_name_Hall '-C 2yc'
_symmetry_space_group_name_H-M 'C 1 2/c 1'
_atom_sites_solution_hydrogens geom
_atom_sites_solution_primary direct
_atom_sites_solution_secondary difmap
_audit_creation_method SHELXL-97
_audit_update_record
;
2017-03-23 deposited with the CCDC.
2017-04-26 downloaded from the CCDC.
;
_cell_angle_alpha 90.00
_cell_angle_beta 133.796(3)
_cell_angle_gamma 90.00
_cell_formula_units_Z 8
_cell_length_a 24.817(2)
_cell_length_b 17.2980(15)
_cell_length_c 17.5045(16)
_cell_measurement_reflns_used 2156
_cell_measurement_temperature 298(2)
_cell_measurement_theta_max 25.912
_cell_measurement_theta_min 2.331
_cell_volume 5424.0(9)
_computing_cell_refinement 'Bruker SMART'
_computing_data_collection 'Bruker SMART'
_computing_data_reduction 'Bruker SAINT'
_computing_molecular_graphics 'Bruker SHELXTL'
_computing_publication_material 'Bruker SHELXTL'
_computing_structure_refinement 'SHELXL-97 (Sheldrick, 1997)'
_computing_structure_solution 'SHELXS-97 (Sheldrick, 1990)'
_diffrn_ambient_temperature 298(2)
_diffrn_measured_fraction_theta_full 0.997
_diffrn_measured_fraction_theta_max 0.997
_diffrn_measurement_device_type 'CCD area detector'
_diffrn_measurement_method 'phi and omega scans'
_diffrn_radiation_monochromator graphite
_diffrn_radiation_source 'fine-focus sealed tube'
_diffrn_radiation_type MoK\a
_diffrn_radiation_wavelength 0.71073
_diffrn_reflns_av_R_equivalents 0.1302
_diffrn_reflns_av_sigmaI/netI 0.1246
_diffrn_reflns_limit_h_max 21
_diffrn_reflns_limit_h_min -29
_diffrn_reflns_limit_k_max 19
_diffrn_reflns_limit_k_min -20
_diffrn_reflns_limit_l_max 20
_diffrn_reflns_limit_l_min -19
_diffrn_reflns_number 13632
_diffrn_reflns_theta_full 25.02
_diffrn_reflns_theta_max 25.02
_diffrn_reflns_theta_min 2.33
_exptl_absorpt_coefficient_mu 0.237
_exptl_absorpt_correction_T_max 0.9744
_exptl_absorpt_correction_T_min 0.9608
_exptl_absorpt_correction_type multi-scan
_exptl_absorpt_process_details sadabs
_exptl_crystal_colour yellow
_exptl_crystal_density_diffrn 1.224
_exptl_crystal_density_meas 0
_exptl_crystal_density_method 'not measured'
_exptl_crystal_description tabular
_exptl_crystal_F_000 2128
_exptl_crystal_size_max 0.17
_exptl_crystal_size_mid 0.15
_exptl_crystal_size_min 0.11
_refine_diff_density_max 0.618
_refine_diff_density_min -0.225
_refine_diff_density_rms 0.052
_refine_ls_extinction_method none
_refine_ls_goodness_of_fit_ref 1.011
_refine_ls_hydrogen_treatment mixed
_refine_ls_matrix_type full
_refine_ls_number_parameters 307
_refine_ls_number_reflns 4778
_refine_ls_number_restraints 0
_refine_ls_restrained_S_all 1.011
_refine_ls_R_factor_all 0.1586
_refine_ls_R_factor_gt 0.0715
_refine_ls_shift/su_max 0.000
_refine_ls_shift/su_mean 0.000
_refine_ls_structure_factor_coef Fsqd
_refine_ls_weighting_details 'calc w=1/[\s^2^(Fo^2^)+(0.0378P)^2^+0.0000P] where P=(Fo^2^+2Fc^2^)/3'
_refine_ls_weighting_scheme calc
_refine_ls_wR_factor_gt 0.1323
_refine_ls_wR_factor_ref 0.1517
_reflns_number_gt 2044
_reflns_number_total 4778
_reflns_threshold_expression >2sigma(I)
_cod_data_source_file c7ra03394j1.cif
_cod_data_source_block 161128a
_cod_depositor_comments
;
The following automatic conversions were performed:

'_symmetry_cell_setting' value 'Monoclinic' changed to 'monoclinic'
according to
/home/data/users/saulius/crontab/automatic-downloads/rss-feeds/RSC/lib/dictionaries/cif_core.dic
dictionary named 'cif_core.dic' version 2.4.2 from 2011-04-26.

Automatic conversion script
Id: cif_fix_values 4973 2017-02-22 13:04:09Z antanas 

2018-02-02
Z value and formula changed from absurd original values
                 miguel
;
_cod_original_formula_weight 47.58
_cod_original_formula_units_Z 84
_cod_original_cell_volume 5424.0(8)
_cod_original_sg_symbol_H-M C2/c
_cod_original_formula_sum 'C2.38 H3.24 K0.10 N0.10 O0.67'
_cod_database_code 7228196

loop_
_symmetry_equiv_pos_as_xyz
'x, y, z'
'-x, y, -z+1/2'
'x+1/2, y+1/2, z'
'-x+1/2, y+1/2, -z+1/2'
'-x, -y, -z'
'x, -y, z-1/2'
'-x+1/2, -y+1/2, -z'
'x+1/2, -y+1/2, z-1/2'

loop_
_atom_site_label
_atom_site_type_symbol
_atom_site_fract_x
_atom_site_fract_y
_atom_site_fract_z
_atom_site_U_iso_or_equiv
_atom_site_adp_type
_atom_site_occupancy
_atom_site_symmetry_multiplicity
_atom_site_calc_flag
_atom_site_refinement_flags
K1 K 0.17136(5) 0.52285(5) 0.42552(6) 0.0730(3) Uani 1 1 d .
N1 N 0.26537(18) 0.32203(18) 0.7505(2) 0.0713(10) Uani 1 1 d .
O1 O 0.30804(16) 0.49028(17) 0.6372(2) 0.0829(9) Uani 1 1 d .
O2 O 0.26769(16) 0.39623(14) 0.4767(2) 0.0799(8) Uani 1 1 d .
O3 O 0.13873(16) 0.43557(17) 0.2659(2) 0.0821(9) Uani 1 1 d .
O4 O 0.10210(15) 0.59058(17) 0.22272(19) 0.0808(9) Uani 1 1 d .
O5 O 0.12007(17) 0.67775(16) 0.3744(2) 0.0944(10) Uani 1 1 d .
O6 O 0.24551(18) 0.63930(17) 0.5869(2) 0.0857(9) Uani 1 1 d .
O7 O 0.10937(16) 0.44747(19) 0.4781(2) 0.0929(10) Uani 1 1 d .
C1 C 0.3562(3) 0.4317(3) 0.6572(4) 0.1006(16) Uani 1 1 d .
H1A H 0.3872 0.4126 0.7290 0.121 Uiso 1 1 calc R
H1B H 0.3886 0.4523 0.6495 0.121 Uiso 1 1 calc R
C2 C 0.3106(3) 0.3684(3) 0.5814(4) 0.1013(17) Uani 1 1 d .
H2A H 0.3427 0.3266 0.5960 0.122 Uiso 1 1 calc R
H2B H 0.2777 0.3485 0.5885 0.122 Uiso 1 1 calc R
C3 C 0.2166(3) 0.3400(2) 0.3995(4) 0.0951(15) Uani 1 1 d .
H3A H 0.1781 0.3310 0.3998 0.114 Uiso 1 1 calc R
H3B H 0.2424 0.2916 0.4156 0.114 Uiso 1 1 calc R
C4 C 0.1822(3) 0.3684(3) 0.2935(4) 0.0994(16) Uani 1 1 d .
H4A H 0.2210 0.3805 0.2949 0.119 Uiso 1 1 calc R
H4B H 0.1507 0.3284 0.2410 0.119 Uiso 1 1 calc R
C5 C 0.1081(3) 0.4665(3) 0.1690(4) 0.1023(16) Uani 1 1 d .
H5A H 0.0790 0.4273 0.1144 0.123 Uiso 1 1 calc R
H5B H 0.1478 0.4831 0.1741 0.123 Uiso 1 1 calc R
C6 C 0.0592(3) 0.5340(3) 0.1403(3) 0.0972(16) Uani 1 1 d .
H6A H 0.0391 0.5564 0.0741 0.117 Uiso 1 1 calc R
H6B H 0.0177 0.5169 0.1311 0.117 Uiso 1 1 calc R
C7 C 0.0602(3) 0.6581(3) 0.1962(4) 0.1094(18) Uani 1 1 d .
H7A H 0.0141 0.6444 0.1767 0.131 Uiso 1 1 calc R
H7B H 0.0475 0.6829 0.1358 0.131 Uiso 1 1 calc R
C8 C 0.1033(3) 0.7124(3) 0.2866(4) 0.1113(18) Uani 1 1 d .
H8A H 0.1493 0.7263 0.3059 0.134 Uiso 1 1 calc R
H8B H 0.0745 0.7591 0.2665 0.134 Uiso 1 1 calc R
C9 C 0.1528(3) 0.7303(3) 0.4601(4) 0.1099(18) Uani 1 1 d .
H9A H 0.1151 0.7652 0.4429 0.132 Uiso 1 1 calc R
H9B H 0.1914 0.7607 0.4734 0.132 Uiso 1 1 calc R
C10 C 0.1856(3) 0.6835(3) 0.5562(4) 0.1113(18) Uani 1 1 d .
H10A H 0.2031 0.7176 0.6136 0.134 Uiso 1 1 calc R
H10B H 0.1478 0.6496 0.5405 0.134 Uiso 1 1 calc R
C11 C 0.2862(3) 0.6015(3) 0.6871(4) 0.1043(17) Uani 1 1 d .
H11A H 0.2524 0.5708 0.6847 0.125 Uiso 1 1 calc R
H11B H 0.3094 0.6399 0.7425 0.125 Uiso 1 1 calc R
C12 C 0.3444(3) 0.5509(3) 0.7103(3) 0.1041(17) Uani 1 1 d .
H12A H 0.3746 0.5800 0.7040 0.125 Uiso 1 1 calc R
H12B H 0.3768 0.5308 0.7818 0.125 Uiso 1 1 calc R
C13 C 0.2120(2) 0.3599(2) 0.6661(3) 0.0658(11) Uani 1 1 d .
H13 H 0.2153 0.4136 0.6692 0.079 Uiso 1 1 calc R
C14 C 0.1478(2) 0.3257(2) 0.5678(3) 0.0633(11) Uani 1 1 d .
C15 C 0.0975(2) 0.3746(3) 0.4760(3) 0.0727(12) Uani 1 1 d .
C16 C 0.0342(3) 0.3373(3) 0.3822(3) 0.0910(15) Uani 1 1 d .
H16 H 0.0000 0.3667 0.3213 0.109 Uiso 1 1 calc R
C17 C 0.0214(3) 0.2603(4) 0.3777(4) 0.1064(17) Uani 1 1 d .
H17 H -0.0214 0.2388 0.3144 0.128 Uiso 1 1 calc R
C18 C 0.0710(3) 0.2126(3) 0.4661(4) 0.0990(16) Uani 1 1 d .
H18 H 0.0628 0.1596 0.4616 0.119 Uiso 1 1 calc R
C19 C 0.1316(3) 0.2459(3) 0.5588(3) 0.0784(13) Uani 1 1 d .
H19 H 0.1637 0.2150 0.6187 0.094 Uiso 1 1 calc R
C20 C 0.3223(3) 0.3661(3) 0.8426(3) 0.0711(12) Uani 1 1 d .
C21 C 0.3967(3) 0.3445(2) 0.9069(3) 0.0798(13) Uani 1 1 d .
H21 H 0.4087 0.3019 0.8887 0.096 Uiso 1 1 calc R
C22 C 0.4531(3) 0.3860(3) 0.9980(4) 0.1003(16) Uani 1 1 d .
H22 H 0.5027 0.3714 1.0400 0.120 Uiso 1 1 calc R
C23 C 0.4364(4) 0.4481(3) 1.0261(4) 0.126(2) Uani 1 1 d .
H23 H 0.4745 0.4749 1.0879 0.151 Uiso 1 1 calc R
C24 C 0.3636(3) 0.4714(3) 0.9640(4) 0.1166(19) Uani 1 1 d .
H24 H 0.3526 0.5148 0.9824 0.140 Uiso 1 1 calc R
C25 C 0.3067(3) 0.4297(3) 0.8734(4) 0.0928(15) Uani 1 1 d .
H25 H 0.2574 0.4446 0.8325 0.111 Uiso 1 1 calc R

loop_
_atom_site_aniso_label
_atom_site_aniso_U_11
_atom_site_aniso_U_22
_atom_site_aniso_U_33
_atom_site_aniso_U_23
_atom_site_aniso_U_13
_atom_site_aniso_U_12
K1 0.0923(7) 0.0567(5) 0.0635(5) -0.0036(4) 0.0515(5) -0.0021(5)
N1 0.067(2) 0.071(2) 0.055(2) 0.0113(18) 0.0347(19) 0.0081(19)
O1 0.081(2) 0.078(2) 0.0678(18) -0.0035(16) 0.0429(17) -0.0029(18)
O2 0.098(2) 0.0536(17) 0.095(2) 0.0079(16) 0.0690(19) 0.0029(17)
O3 0.093(2) 0.088(2) 0.0642(18) -0.0178(16) 0.0540(17) -0.0108(18)
O4 0.077(2) 0.084(2) 0.0573(17) 0.0007(16) 0.0374(16) -0.0030(18)
O5 0.112(3) 0.070(2) 0.093(2) -0.0031(18) 0.067(2) -0.0044(18)
O6 0.103(2) 0.072(2) 0.086(2) -0.0208(16) 0.066(2) -0.0093(18)
O7 0.098(2) 0.091(2) 0.086(2) 0.0351(17) 0.0624(19) 0.0177(19)
C1 0.100(4) 0.105(4) 0.083(3) 0.037(3) 0.058(3) 0.030(4)
C2 0.129(4) 0.085(4) 0.109(4) 0.036(3) 0.090(4) 0.034(3)
C3 0.124(4) 0.059(3) 0.134(4) 0.000(3) 0.101(4) 0.003(3)
C4 0.130(4) 0.070(3) 0.124(4) -0.030(3) 0.097(4) -0.017(3)
C5 0.122(4) 0.096(4) 0.075(3) -0.034(3) 0.063(3) -0.030(3)
C6 0.091(4) 0.108(4) 0.053(3) -0.007(3) 0.035(3) -0.027(3)
C7 0.097(4) 0.107(4) 0.084(4) 0.033(3) 0.048(3) 0.027(4)
C8 0.119(4) 0.068(3) 0.111(4) 0.010(3) 0.066(4) 0.005(3)
C9 0.116(4) 0.072(3) 0.112(4) -0.018(3) 0.068(4) 0.009(3)
C10 0.119(5) 0.112(4) 0.102(4) -0.035(3) 0.076(4) -0.006(4)
C11 0.131(5) 0.104(4) 0.065(3) -0.021(3) 0.063(3) -0.021(4)
C12 0.100(4) 0.116(4) 0.066(3) -0.006(3) 0.046(3) -0.021(4)
C13 0.073(3) 0.063(3) 0.064(3) 0.012(2) 0.048(2) 0.010(2)
C14 0.061(3) 0.075(3) 0.054(2) 0.009(2) 0.040(2) 0.011(2)
C15 0.077(3) 0.089(3) 0.063(3) 0.017(3) 0.052(3) 0.015(3)
C16 0.084(4) 0.122(4) 0.060(3) 0.011(3) 0.047(3) 0.016(3)
C17 0.085(4) 0.141(5) 0.076(4) -0.021(4) 0.050(3) -0.008(4)
C18 0.094(4) 0.089(3) 0.093(4) -0.011(3) 0.056(3) -0.012(3)
C19 0.082(3) 0.075(3) 0.075(3) 0.015(3) 0.053(3) 0.013(3)
C20 0.074(3) 0.073(3) 0.060(3) 0.015(2) 0.044(3) 0.012(3)
C21 0.079(3) 0.080(3) 0.072(3) 0.000(2) 0.049(3) 0.011(3)
C22 0.070(3) 0.121(4) 0.078(3) -0.007(3) 0.039(3) 0.005(3)
C23 0.097(5) 0.147(6) 0.083(4) -0.040(3) 0.044(4) 0.003(4)
C24 0.097(4) 0.129(4) 0.088(4) -0.027(3) 0.051(3) 0.008(4)
C25 0.080(3) 0.115(4) 0.069(3) 0.006(3) 0.046(3) 0.026(3)

loop_
_atom_type_symbol
_atom_type_description
_atom_type_scat_dispersion_real
_atom_type_scat_dispersion_imag
_atom_type_scat_source
C C 0.0033 0.0016 'International Tables Vol C Tables 4.2.6.8 and 6.1.1.4'
H H 0.0000 0.0000 'International Tables Vol C Tables 4.2.6.8 and 6.1.1.4'
N N 0.0061 0.0033 'International Tables Vol C Tables 4.2.6.8 and 6.1.1.4'
O O 0.0106 0.0060 'International Tables Vol C Tables 4.2.6.8 and 6.1.1.4'
K K 0.2009 0.2494 'International Tables Vol C Tables 4.2.6.8 and 6.1.1.4'

loop_
_geom_angle_atom_site_label_1
_geom_angle_atom_site_label_2
_geom_angle_atom_site_label_3
_geom_angle
O7 K1 O3 104.55(10)
O7 K1 O5 109.68(11)
O3 K1 O5 116.41(10)
O7 K1 O1 84.54(9)
O3 K1 O1 117.31(10)
O5 K1 O1 117.84(9)
O7 K1 O6 97.80(10)
O3 K1 O6 156.97(10)
O5 K1 O6 59.25(9)
O1 K1 O6 58.96(9)
O7 K1 O2 94.31(9)
O3 K1 O2 59.93(9)
O5 K1 O2 155.40(10)
O1 K1 O2 57.56(9)
O6 K1 O2 113.45(10)
O7 K1 O4 129.29(9)
O3 K1 O4 58.25(9)
O5 K1 O4 58.48(9)
O1 K1 O4 146.09(9)
O6 K1 O4 110.67(9)
O2 K1 O4 110.26(9)
C13 N1 C20 117.0(3)
C12 O1 C1 114.3(4)
C12 O1 K1 118.3(3)
C1 O1 K1 120.3(2)
C3 O2 C2 111.9(3)
C3 O2 K1 102.8(2)
C2 O2 K1 112.1(3)
C5 O3 C4 111.8(4)
C5 O3 K1 123.5(3)
C4 O3 K1 118.7(2)
C7 O4 C6 111.7(3)
C7 O4 K1 114.4(3)
C6 O4 K1 110.7(2)
C8 O5 C9 113.4(4)
C8 O5 K1 118.2(3)
C9 O5 K1 117.6(2)
C10 O6 C11 112.2(4)
C10 O6 K1 102.6(2)
C11 O6 K1 108.2(2)
C15 O7 K1 130.8(3)
O1 C1 C2 108.6(4)
O1 C1 H1A 110.0
C2 C1 H1A 110.0
O1 C1 H1B 110.0
C2 C1 H1B 110.0
H1A C1 H1B 108.3
O2 C2 C1 109.5(4)
O2 C2 H2A 109.8
C1 C2 H2A 109.8
O2 C2 H2B 109.8
C1 C2 H2B 109.8
H2A C2 H2B 108.2
O2 C3 C4 108.9(4)
O2 C3 H3A 109.9
C4 C3 H3A 109.9
O2 C3 H3B 109.9
C4 C3 H3B 109.9
H3A C3 H3B 108.3
O3 C4 C3 109.8(4)
O3 C4 H4A 109.7
C3 C4 H4A 109.7
O3 C4 H4B 109.7
C3 C4 H4B 109.7
H4A C4 H4B 108.2
O3 C5 C6 109.8(4)
O3 C5 H5A 109.7
C6 C5 H5A 109.7
O3 C5 H5B 109.7
C6 C5 H5B 109.7
H5A C5 H5B 108.2
O4 C6 C5 109.3(3)
O4 C6 H6A 109.8
C5 C6 H6A 109.8
O4 C6 H6B 109.8
C5 C6 H6B 109.8
H6A C6 H6B 108.3
O4 C7 C8 110.5(4)
O4 C7 H7A 109.5
C8 C7 H7A 109.5
O4 C7 H7B 109.5
C8 C7 H7B 109.5
H7A C7 H7B 108.1
O5 C8 C7 110.1(4)
O5 C8 H8A 109.6
C7 C8 H8A 109.6
O5 C8 H8B 109.6
C7 C8 H8B 109.6
H8A C8 H8B 108.1
O5 C9 C10 107.9(4)
O5 C9 H9A 110.1
C10 C9 H9A 110.1
O5 C9 H9B 110.1
C10 C9 H9B 110.1
H9A C9 H9B 108.4
O6 C10 C9 109.4(5)
O6 C10 H10A 109.8
C9 C10 H10A 109.8
O6 C10 H10B 109.8
C9 C10 H10B 109.8
H10A C10 H10B 108.3
O6 C11 C12 109.4(4)
O6 C11 H11A 109.8
C12 C11 H11A 109.8
O6 C11 H11B 109.8
C12 C11 H11B 109.8
H11A C11 H11B 108.3
O1 C12 C11 107.6(4)
O1 C12 H12A 110.2
C11 C12 H12A 110.2
O1 C12 H12B 110.2
C11 C12 H12B 110.2
H12A C12 H12B 108.5
N1 C13 C14 125.0(4)
N1 C13 H13 117.5
C14 C13 H13 117.5
C19 C14 C13 122.0(4)
C19 C14 C15 119.2(4)
C13 C14 C15 118.8(4)
O7 C15 C16 121.8(4)
O7 C15 C14 122.5(4)
C16 C15 C14 115.7(4)
C17 C16 C15 122.7(5)
C17 C16 H16 118.6
C15 C16 H16 118.6
C16 C17 C18 121.5(5)
C16 C17 H17 119.2
C18 C17 H17 119.2
C19 C18 C17 118.1(5)
C19 C18 H18 121.0
C17 C18 H18 121.0
C18 C19 C14 122.7(4)
C18 C19 H19 118.7
C14 C19 H19 118.7
C25 C20 C21 117.8(4)
C25 C20 N1 122.6(4)
C21 C20 N1 119.6(4)
C22 C21 C20 120.6(4)
C22 C21 H21 119.7
C20 C21 H21 119.7
C23 C22 C21 120.4(5)
C23 C22 H22 119.8
C21 C22 H22 119.8
C22 C23 C24 120.6(5)
C22 C23 H23 119.7
C24 C23 H23 119.7
C23 C24 C25 119.5(5)
C23 C24 H24 120.3
C25 C24 H24 120.3
C24 C25 C20 121.1(5)
C24 C25 H25 119.4
C20 C25 H25 119.4

loop_
_geom_bond_atom_site_label_1
_geom_bond_atom_site_label_2
_geom_bond_distance
K1 O7 2.623(3)
K1 O3 2.758(3)
K1 O5 2.833(3)
K1 O1 2.856(3)
K1 O6 2.868(3)
K1 O2 2.890(3)
K1 O4 2.913(3)
N1 C13 1.288(4)
N1 C20 1.422(5)
O1 C12 1.397(5)
O1 C1 1.414(5)
O2 C3 1.417(5)
O2 C2 1.423(4)
O3 C5 1.399(5)
O3 C4 1.423(5)
O4 C7 1.411(5)
O4 C6 1.431(4)
O5 C8 1.417(5)
O5 C9 1.432(5)
O6 C10 1.406(5)
O6 C11 1.439(5)
O7 C15 1.289(5)
C1 C2 1.470(6)
C1 H1A 0.9700
C1 H1B 0.9700
C2 H2A 0.9700
C2 H2B 0.9700
C3 C4 1.490(6)
C3 H3A 0.9700
C3 H3B 0.9700
C4 H4A 0.9700
C4 H4B 0.9700
C5 C6 1.498(6)
C5 H5A 0.9700
C5 H5B 0.9700
C6 H6A 0.9700
C6 H6B 0.9700
C7 C8 1.479(6)
C7 H7A 0.9700
C7 H7B 0.9700
C8 H8A 0.9700
C8 H8B 0.9700
C9 C10 1.501(6)
C9 H9A 0.9700
C9 H9B 0.9700
C10 H10A 0.9700
C10 H10B 0.9700
C11 C12 1.484(6)
C11 H11A 0.9700
C11 H11B 0.9700
C12 H12A 0.9700
C12 H12B 0.9700
C13 C14 1.433(5)
C13 H13 0.9300
C14 C19 1.416(5)
C14 C15 1.442(5)
C15 C16 1.418(6)
C16 C17 1.359(6)
C16 H16 0.9300
C17 C18 1.397(6)
C17 H17 0.9300
C18 C19 1.360(5)
C18 H18 0.9300
C19 H19 0.9300
C20 C25 1.393(6)
C20 C21 1.393(5)
C21 C22 1.388(5)
C21 H21 0.9300
C22 C23 1.360(6)
C22 H22 0.9300
C23 C24 1.374(6)
C23 H23 0.9300
C24 C25 1.389(6)
C24 H24 0.9300
C25 H25 0.9300

loop_
_geom_torsion_atom_site_label_1
_geom_torsion_atom_site_label_2
_geom_torsion_atom_site_label_3
_geom_torsion_atom_site_label_4
_geom_torsion
O7 K1 O1 C12 -107.3(3)
O3 K1 O1 C12 149.1(3)
O5 K1 O1 C12 2.1(4)
O6 K1 O1 C12 -4.8(3)
O2 K1 O1 C12 154.0(3)
O4 K1 O1 C12 76.1(4)
O7 K1 O1 C1 103.8(3)
O3 K1 O1 C1 0.2(3)
O5 K1 O1 C1 -146.8(3)
O6 K1 O1 C1 -153.7(3)
O2 K1 O1 C1 5.2(3)
O4 K1 O1 C1 -72.7(4)
O7 K1 O2 C3 67.0(3)
O3 K1 O2 C3 -37.3(2)
O5 K1 O2 C3 -125.6(3)
O1 K1 O2 C3 147.8(3)
O6 K1 O2 C3 167.5(3)
O4 K1 O2 C3 -67.8(3)
O7 K1 O2 C2 -53.4(3)
O3 K1 O2 C2 -157.7(3)
O5 K1 O2 C2 114.0(3)
O1 K1 O2 C2 27.4(3)
O6 K1 O2 C2 47.1(3)
O4 K1 O2 C2 171.8(3)
O7 K1 O3 C5 130.0(3)
O5 K1 O3 C5 8.8(4)
O1 K1 O3 C5 -138.7(3)
O6 K1 O3 C5 -64.2(4)
O2 K1 O3 C5 -143.5(4)
O4 K1 O3 C5 2.5(3)
O7 K1 O3 C4 -79.5(3)
O5 K1 O3 C4 159.4(3)
O1 K1 O3 C4 11.9(3)
O6 K1 O3 C4 86.3(4)
O2 K1 O3 C4 7.1(3)
O4 K1 O3 C4 153.0(3)
O7 K1 O4 C7 72.5(3)
O3 K1 O4 C7 155.3(3)
O5 K1 O4 C7 -18.0(3)
O1 K1 O4 C7 -112.0(3)
O6 K1 O4 C7 -47.2(3)
O2 K1 O4 C7 -173.6(3)
O7 K1 O4 C6 -54.7(3)
O3 K1 O4 C6 28.1(3)
O5 K1 O4 C6 -145.2(3)
O1 K1 O4 C6 120.8(3)
O6 K1 O4 C6 -174.5(3)
O2 K1 O4 C6 59.2(3)
O7 K1 O5 C8 -139.2(3)
O3 K1 O5 C8 -20.8(3)
O1 K1 O5 C8 126.5(3)
O6 K1 O5 C8 133.3(3)
O2 K1 O5 C8 54.1(4)
O4 K1 O5 C8 -14.5(3)
O7 K1 O5 C9 78.6(3)
O3 K1 O5 C9 -163.0(3)
O1 K1 O5 C9 -15.7(4)
O6 K1 O5 C9 -8.8(3)
O2 K1 O5 C9 -88.0(4)
O4 K1 O5 C9 -156.7(4)
O7 K1 O6 C10 -68.9(3)
O3 K1 O6 C10 125.0(4)
O5 K1 O6 C10 39.4(3)
O1 K1 O6 C10 -147.7(3)
O2 K1 O6 C10 -167.1(3)
O4 K1 O6 C10 68.4(3)
O7 K1 O6 C11 49.8(3)
O3 K1 O6 C11 -116.3(4)
O5 K1 O6 C11 158.1(3)
O1 K1 O6 C11 -29.0(3)
O2 K1 O6 C11 -48.4(3)
O4 K1 O6 C11 -172.9(3)
O3 K1 O7 C15 30.7(4)
O5 K1 O7 C15 156.2(3)
O1 K1 O7 C15 -86.2(3)
O6 K1 O7 C15 -143.8(3)
O2 K1 O7 C15 -29.4(3)
O4 K1 O7 C15 91.3(4)
C12 O1 C1 C2 174.5(4)
K1 O1 C1 C2 -35.5(5)
C3 O2 C2 C1 -173.5(4)
K1 O2 C2 C1 -58.6(4)
O1 C1 C2 O2 62.0(5)
C2 O2 C3 C4 -171.5(4)
K1 O2 C3 C4 68.0(4)
C5 O3 C4 C3 177.2(4)
K1 O3 C4 C3 23.4(5)
O2 C3 C4 O3 -64.8(5)
C4 O3 C5 C6 176.5(4)
K1 O3 C5 C6 -31.2(5)
C7 O4 C6 C5 175.5(4)
K1 O4 C6 C5 -55.8(4)
O3 C5 C6 O4 57.8(5)
C6 O4 C7 C8 174.4(4)
K1 O4 C7 C8 47.7(5)
C9 O5 C8 C7 -171.9(4)
K1 O5 C8 C7 44.4(5)
O4 C7 C8 O5 -61.2(6)
C8 O5 C9 C10 -165.5(4)
K1 O5 C9 C10 -21.6(5)
C11 O6 C10 C9 171.7(3)
K1 O6 C10 C9 -72.4(4)
O5 C9 C10 O6 66.1(5)
C10 O6 C11 C12 175.3(4)
K1 O6 C11 C12 62.9(4)
C1 O1 C12 C11 -172.5(4)
K1 O1 C12 C11 36.8(5)
O6 C11 C12 O1 -67.9(5)
C20 N1 C13 C14 -176.2(4)
N1 C13 C14 C19 9.5(6)
N1 C13 C14 C15 -171.8(4)
K1 O7 C15 C16 -83.3(5)
K1 O7 C15 C14 96.0(4)
C19 C14 C15 O7 -179.0(4)
C13 C14 C15 O7 2.3(6)
C19 C14 C15 C16 0.4(6)
C13 C14 C15 C16 -178.4(4)
O7 C15 C16 C17 178.7(5)
C14 C15 C16 C17 -0.7(7)
C15 C16 C17 C18 -0.8(8)
C16 C17 C18 C19 2.5(8)
C17 C18 C19 C14 -2.9(7)
C13 C14 C19 C18 -179.9(4)
C15 C14 C19 C18 1.4(6)
C13 N1 C20 C25 43.7(6)
C13 N1 C20 C21 -138.0(4)
C25 C20 C21 C22 -0.7(7)
N1 C20 C21 C22 -179.1(4)
C20 C21 C22 C23 0.6(8)
C21 C22 C23 C24 -1.2(9)
C22 C23 C24 C25 1.9(9)
C23 C24 C25 C20 -2.0(9)
C21 C20 C25 C24 1.4(7)
N1 C20 C25 C24 179.8(4)
